data_9016900
loop_
_publ_author_name
'Mills, S. J.'
'Ferraris, G.'
'Kampf, A. R.'
'Favreau, G.'

_publ_section_title
;
 Twinning in pyromorphite: The first documented occurrence of
 twinning by merohedry in the apatite supergroup
;
_journal_name_full 'American Mineralogist'
_journal_page_first 415
_journal_page_last 418
_journal_volume 97
_journal_year 2012
_chemical_compound_source 'Puech de Compolibat, Combret, Aveyron'
_chemical_formula_sum 'Cl O12 P3 Pb5'
_chemical_name_mineral Pyromorphite
_space_group_IT_number 176
_space_group_name_Hall '-P 6c'
_space_group_name_H-M_alt 'P 63/m'
_symmetry_space_group_name_H-M 'P 63/m'
_cell_angle_alpha 90
_cell_angle_beta 90
_cell_angle_gamma 120
_cell_length_a 10.0017
_cell_length_b 10.0017
_cell_length_c 7.3413
_cell_formula_units_Z 2
_cell_volume 635.991
_database_code_amcsd 0020825
_exptl_crystal_density_diffrn 7.083
_cod_data_source_file inputs/fixed/downloads/05/05252.cif
_cod_data_source_block 05252
_cod_original_formula_sum 'Pb5 P3 O12 Cl'
_cod_database_code 9016900

loop_
_space_group_symop_operation_xyz
x,y,z
-x+y,-x,1/2-z
x-y,x,1/2+z
y,-x+y,-z
-y,x-y,z
x,y,1/2-z
-x,-y,1/2+z
x-y,x,-z
-x+y,-x,z
-y,x-y,1/2-z
y,-x+y,1/2+z
-x,-y,-z

loop_
_atom_site_aniso_label
_atom_site_aniso_U_11
_atom_site_aniso_U_22
_atom_site_aniso_U_33
_atom_site_aniso_U_12
_atom_site_aniso_U_13
_atom_site_aniso_U_23
Pb1 0.02630 0.02630 0.02150 0.01314 0.00000 0.00000
Pb2 0.01760 0.02090 0.03440 0.00930 0.00000 0.00000
P 0.01250 0.01630 0.01760 0.00690 0.00000 0.00000
O1 0.01700 0.03300 0.02400 0.00600 0.00000 0.00000
O2 0.01800 0.01500 0.02400 0.00200 0.00000 0.00000
O3 0.03100 0.03200 0.02900 0.02000 0.01300 0.01200
Cl 0.02040 0.02040 0.03000 0.01020 0.00000 0.00000

loop_
_atom_site_label
_atom_site_fract_x
_atom_site_fract_y
_atom_site_fract_z
_atom_site_U_iso_or_equiv
Pb1 0.33333 -0.33333 -0.00478 0.02470
Pb2 0.25475 0.00601 -0.25000 0.02440
P 0.41040 -0.62150 -0.25000 0.01560
O1 -0.14370 -0.65540 0.25000 0.02800
O2 0.52480 0.11540 -0.25000 0.02200
O3 0.36160 -0.72500 -0.08020 0.02860
Cl 0.00000 0.00000 0.50000 0.02360

loop_
_cod_related_entry_id
_cod_related_entry_database
_cod_related_entry_code
1 AMCSD 0020825
